data_1563544
loop_
_publ_author_name
'Wu, Yang'
'Teng\%a, Andreas'
'Lidin, Sven'
'H\"aussermann, Ulrich'

_publ_section_title
;
 Phase relations and structural properties of the ternary narrow gap
 semiconductors Zn5Sb4In2&#x2212;\d (\d=0.15) and Zn9Sb6In2
;
_journal_issue 7
_journal_name_full 'Journal of Solid State Chemistry'
_journal_page_first 1574
_journal_page_last 1581
_journal_paper_doi 10.1016/j.jssc.2010.05.001
_journal_volume 183
_journal_year 2010
_chemical_formula_sum 'In2 Sb6 Zn9'
_chemical_formula_weight 1548.6
_space_group_IT_number 19
_space_group_name_Hall 'P 2ac 2ab'
_space_group_name_H-M_alt 'P 21 21 21'
_symmetry_cell_setting orthorhombic
_symmetry_space_group_name_Hall 'P 2ac 2ab'
_symmetry_space_group_name_H-M 'P 21 21 21'
_cell_angle_alpha 90
_cell_angle_beta 90
_cell_angle_gamma 90
_cell_formula_units_Z 8
_cell_length_a 7.142(2)
_cell_length_b 17.146(5)
_cell_length_c 25.719(7)
_cell_volume 3149.5(15)
_computing_publication_material '(Jana2000; Petricek and Dusek, 2000)'
_computing_structure_refinement '(Jana2000; Petricek and Dusek, 2000)'
_diffrn_ambient_temperature 293
_diffrn_measured_fraction_theta_full 0.95
_diffrn_radiation_type 'Mo K\a'
_diffrn_radiation_wavelength 0.71069
_diffrn_reflns_limit_h_max 9
_diffrn_reflns_limit_h_min -9
_diffrn_reflns_limit_k_max 22
_diffrn_reflns_limit_k_min -22
_diffrn_reflns_limit_l_max 34
_diffrn_reflns_limit_l_min -34
_diffrn_reflns_number 21287
_diffrn_reflns_theta_full 21.70
_diffrn_reflns_theta_max 28.37
_diffrn_reflns_theta_min 2.38
_exptl_absorpt_coefficient_mu 26.347
_exptl_absorpt_correction_T_max 1.000
_exptl_absorpt_correction_T_min 1.000
_exptl_absorpt_correction_type none
_exptl_crystal_density_diffrn 6.530
_exptl_crystal_F_000 5391
_refine_diff_density_max 3.21
_refine_diff_density_min -3.11
_refine_ls_extinction_method none
_refine_ls_goodness_of_fit_gt 1.60
_refine_ls_goodness_of_fit_ref 0.92
_refine_ls_number_parameters 308
_refine_ls_number_reflns 7183
_refine_ls_R_factor_all 0.1885
_refine_ls_R_factor_gt 0.0408
_refine_ls_shift/su_max 0.0246
_refine_ls_shift/su_mean 0.0020
_refine_ls_structure_factor_coef Fsqd
_refine_ls_weighting_details w=1/(\s^2^(I)+0.0004I^2^)
_refine_ls_weighting_scheme sigma
_refine_ls_wR_factor_gt 0.0837
_refine_ls_wR_factor_ref 0.1028
_reflns_number_gt 1809
_reflns_number_total 7183
_reflns_threshold_expression I>3\s(I)
_cod_data_source_file JSSC-2010-183-1574-2.cif
_cod_data_source_block 2
_cod_depositor_comments
;
The following automatic conversions were performed:

data item '_exptl_absorpt_correction_type' value 'None' was changed
to 'none' in accordance with the built-in table derived from the CIF
Core dictionary named 'cif_core.dic' version 2.4.5 last updated on
2014-11-21.

Automatic conversion script
Id: cif_fix_values 8369 2020-08-20 11:38:08Z andrius 
;
_cod_original_cell_volume 3149.4(15)
_cod_original_sg_symbol_Hall 'P 2zac;2xab'
_cod_database_code 1563544

loop_
_symmetry_equiv_pos_site_id
_symmetry_equiv_pos_as_xyz
1 x,y,z
2 1/2-x,-y,1/2+z
3 1/2+x,1/2-y,-z
4 -x,1/2+y,1/2-z

loop_
_atom_site_label
_atom_site_type_symbol
_atom_site_fract_x
_atom_site_fract_y
_atom_site_fract_z
_atom_site_adp_type
_atom_site_U_iso_or_equiv
_atom_site_symmetry_multiplicity
_atom_site_occupancy
_atom_site_calc_flag
_atom_site_refinement_flags
_atom_site_disorder_assembly
_atom_site_disorder_group
Sb1 Sb 0.7597(6) 0.4646(3) 0.1381(2) Uani 0.0114(14) 4 1 d . . .
Sb2 Sb 0.7329(6) 0.5377(3) 0.3036(2) Uani 0.0093(14) 4 1 d . . .
Sb3 Sb 0.2571(6) 0.4558(3) 0.0299(2) Uani 0.0114(15) 4 1 d . . .
Sb4 Sb 1.2345(6) 0.7908(3) 0.1384(2) Uani 0.0127(14) 4 1 d . . .
Sb5 Sb 1.2448(5) 0.7130(3) 0.3029(2) Uani 0.0110(16) 4 1 d . . .
Sb6 Sb 0.7595(6) 0.2965(3) 0.0280(2) Uani 0.0135(15) 4 1 d . . .
Sb7 Sb 0.7757(6) 0.5419(3) -0.0288(2) Uani 0.0109(13) 4 1 d . . .
Sb8 Sb 0.2639(6) 0.7017(3) -0.0293(2) Uani 0.0129(15) 4 1 d . . .
Sb9 Sb 1.2655(5) 0.4608(3) 0.3620(2) Uani 0.0112(14) 4 1 d . . .
Sb10 Sb 0.2506(5) 0.5390(3) 0.1970(2) Uani 0.0112(16) 4 1 d . . .
Sb11 Sb 0.2699(6) 0.2880(3) 0.1382(2) Uani 0.0104(13) 4 1 d . . .
Sb12 Sb 0.7582(6) 0.7137(3) 0.1966(2) Uani 0.0126(16) 4 1 d . . .
In1 In 0.4791(9) 0.3860(5) 0.2470(2) Uani 0.054(3) 4 1 d . . .
In2 In 1.0087(7) 0.6404(3) 0.4185(3) Uani 0.056(2) 4 1 d . . .
In3 In 1.5258(8) 0.6209(3) 0.0822(3) Uani 0.069(2) 4 1 d . . .
In4 In 1.0177(9) 0.8678(5) 0.2511(2) Uani 0.056(3) 4 1 d . . .
Zn1 Zn 0.6260(8) 0.4402(4) 0.0422(3) Uani 0.018(2) 4 1 d . . .
Zn2 Zn 1.1121(10) 0.5585(4) 0.2900(3) Uani 0.022(2) 4 1 d . . .
Zn3 Zn 1.3844(10) 0.6962(4) 0.2096(3) Uani 0.020(2) 4 1 d . . .
Zn4 Zn 0.6215(10) 0.5612(4) 0.2061(3) Uani 0.021(2) 4 1 d . . .
Zn5 Zn 0.3972(8) 0.5585(4) -0.0412(3) Uani 0.019(2) 4 1 d . . .
Zn6 Zn 0.1315(8) 0.3082(4) 0.0415(3) Uani 0.018(2) 4 1 d . . .
Zn7 Zn 0.8702(9) 0.6874(4) 0.2938(3) Uani 0.016(2) 4 1 d . . .
Zn8 Zn 1.3804(8) 0.8110(4) 0.0406(3) Uani 0.017(2) 4 1 d . . .
Zn9 Zn 0.8837(10) 0.4418(4) 0.3713(3) Uani 0.021(2) 4 1 d . . .
Zn10 Zn 0.9837(9) 0.5575(4) 0.0662(3) Uani 0.024(2) 4 1 d . . .
Zn11 Zn 0.4808(9) 0.1966(4) 0.0659(3) Uani 0.028(2) 4 1 d . . .
Zn12 Zn 0.6075(11) 0.8151(4) 0.1307(4) Uani 0.023(2) 4 1 d . . .
Zn13 Zn 1.0316(8) 0.6411(4) 0.1482(3) Uani 0.028(2) 4 1 d . . .
Zn14 Zn 1.0574(8) 0.7048(4) 0.0605(2) Uani 0.020(2) 4 1 d . . .
Zn15 Zn 1.1251(11) 0.4312(5) 0.1312(3) Uani 0.026(2) 4 1 d . . .
Zn16 Zn 0.4587(9) 0.6117(4) 0.3514(3) Uani 0.030(2) 4 1 d . . .
Zn17 Zn 0.0536(9) 0.4526(4) -0.0602(2) Uani 0.023(2) 4 1 d . . .
Zn18 Zn 0.1334(11) 0.1796(4) 0.8677(3) Uani 0.023(2) 4 1 d . . .

loop_
_atom_site_aniso_label
_atom_site_aniso_type_symbol
_atom_site_aniso_U_11
_atom_site_aniso_U_22
_atom_site_aniso_U_33
_atom_site_aniso_U_12
_atom_site_aniso_U_13
_atom_site_aniso_U_23
Sb1 Sb 0.012(2) 0.011(2) 0.011(3) -0.0049(17) 0.0053(17) -0.001(2)
Sb2 Sb 0.004(2) 0.013(3) 0.011(3) -0.0013(19) 0.000(2) 0.003(2)
Sb3 Sb 0.010(2) 0.017(3) 0.007(3) -0.0016(18) -0.0005(17) -0.002(2)
Sb4 Sb 0.015(2) 0.016(3) 0.007(2) -0.0089(18) -0.0030(18) -0.002(2)
Sb5 Sb 0.010(3) 0.012(3) 0.011(3) 0.002(2) -0.002(2) -0.005(2)
Sb6 Sb 0.009(2) 0.020(3) 0.012(3) -0.0040(18) 0.0013(17) -0.005(2)
Sb7 Sb 0.0077(18) 0.013(2) 0.012(2) 0.0005(17) -0.0002(18) 0.0004(19)
Sb8 Sb 0.009(2) 0.018(3) 0.012(3) -0.0009(18) 0.0003(18) -0.007(2)
Sb9 Sb 0.008(2) 0.016(3) 0.010(2) 0.0077(17) 0.0025(16) 0.000(2)
Sb10 Sb 0.010(3) 0.015(3) 0.009(3) -0.002(2) 0.001(2) 0.003(2)
Sb11 Sb 0.0057(18) 0.013(3) 0.013(2) -0.0017(17) -0.0009(16) 0.004(2)
Sb12 Sb 0.011(3) 0.016(3) 0.011(3) 0.001(2) -0.002(2) -0.001(2)
In1 In 0.043(5) 0.055(5) 0.065(6) 0.013(3) 0.000(3) 0.008(3)
In2 In 0.085(4) 0.046(3) 0.037(3) 0.017(3) 0.001(2) -0.001(3)
In3 In 0.111(4) 0.053(4) 0.044(4) 0.039(4) -0.010(3) -0.001(3)
In4 In 0.070(6) 0.046(5) 0.052(5) 0.013(3) 0.015(3) 0.012(3)
Zn1 Zn 0.004(3) 0.026(4) 0.024(4) -0.002(3) -0.003(3) 0.006(3)
Zn2 Zn 0.013(3) 0.034(5) 0.020(4) -0.001(3) 0.000(3) 0.001(4)
Zn3 Zn 0.022(4) 0.018(4) 0.020(4) 0.007(3) 0.008(3) 0.009(3)
Zn4 Zn 0.019(3) 0.026(4) 0.017(4) 0.004(3) -0.007(3) -0.010(3)
Zn5 Zn 0.019(3) 0.019(4) 0.018(3) 0.003(3) 0.003(3) 0.007(3)
Zn6 Zn 0.017(3) 0.020(4) 0.015(4) -0.001(3) 0.000(3) -0.009(3)
Zn7 Zn 0.013(3) 0.017(4) 0.018(4) -0.004(3) 0.004(3) -0.001(3)
Zn8 Zn 0.014(3) 0.017(4) 0.018(4) 0.001(3) 0.002(3) -0.002(3)
Zn9 Zn 0.011(3) 0.037(5) 0.015(3) -0.008(3) -0.005(3) 0.005(3)
Zn10 Zn 0.027(3) 0.022(4) 0.023(4) 0.008(3) 0.005(3) 0.001(3)
Zn11 Zn 0.033(4) 0.022(4) 0.030(4) -0.003(3) 0.004(3) 0.005(3)
Zn12 Zn 0.018(4) 0.008(4) 0.041(5) 0.004(3) -0.004(3) 0.001(4)
Zn13 Zn 0.034(3) 0.040(4) 0.010(3) 0.025(3) 0.006(3) 0.006(3)
Zn14 Zn 0.025(3) 0.018(4) 0.017(4) -0.002(3) -0.007(3) -0.002(3)
Zn15 Zn 0.021(4) 0.033(5) 0.022(4) 0.012(3) -0.002(3) -0.015(4)
Zn16 Zn 0.042(3) 0.032(4) 0.016(4) 0.025(3) -0.001(3) 0.006(3)
Zn17 Zn 0.035(4) 0.018(4) 0.014(3) 0.006(3) -0.001(3) -0.007(3)
Zn18 Zn 0.023(4) 0.006(3) 0.039(5) 0.001(3) 0.010(3) 0.002(3)

loop_
_atom_type_symbol
_atom_type_scat_dispersion_real
_atom_type_scat_dispersion_imag
_atom_type_scat_source
_atom_type_scat_Cromer_Mann_a1
_atom_type_scat_Cromer_Mann_b1
_atom_type_scat_Cromer_Mann_a2
_atom_type_scat_Cromer_Mann_b2
_atom_type_scat_Cromer_Mann_a3
_atom_type_scat_Cromer_Mann_b3
_atom_type_scat_Cromer_Mann_a4
_atom_type_scat_Cromer_Mann_b4
_atom_type_scat_Cromer_Mann_c
Zn 0.284 1.430 'International Tables Vol C Tables  4.2.6.8 and 6.1.1.4' 14.0743 3.2655 7.0318 0.2333 5.1652 10.3163 2.41 58.709702 1.3041
Sb -0.587 1.546 'International Tables Vol C Tables  4.2.6.8 and 6.1.1.4' 19.6418 5.3034 19.0455 0.4607 5.0371 27.9074 2.6827 75.282501 4.5909
In -0.728 1.310 'International Tables Vol C Tables  4.2.6.8 and 6.1.1.4' 19.162399 0.5476 18.559601 6.3776 4.2948 25.849899 2.0396 92.802902 4.9391

loop_
_geom_bond_atom_site_label_1
_geom_bond_atom_site_label_2
_geom_bond_site_symmetry_1
_geom_bond_site_symmetry_2
_geom_bond_distance
_geom_bond_publ_flag
Sb1 In1 . . 3.698(8) yes
Sb1 In3 . 1_455 3.471(8) yes
Sb1 In4 . 4_745 3.661(8) yes
Sb1 Zn1 . . 2.677(9) yes
Sb1 Zn4 . . 2.604(9) yes
Sb1 Zn10 . . 2.917(8) yes
Sb1 Zn13 . . 3.606(8) yes
Sb1 Zn15 . . 2.677(9) yes
Sb1 Zn18 . 3_556 2.635(9) yes
Sb2 Sb9 . 1_455 3.891(6) yes
Sb2 In1 . . 3.489(9) yes
Sb2 In2 . . 3.963(8) yes
Sb2 In4 . 4_745 3.694(9) yes
Sb2 Zn2 . . 2.754(8) yes
Sb2 Zn4 . . 2.661(9) yes
Sb2 Zn7 . . 2.758(8) yes
Sb2 Zn9 . . 2.626(9) yes
Sb2 Zn16 . . 2.637(8) yes
Sb3 In2 . 2_664 3.703(8) yes
Sb3 In3 . 1_455 3.676(7) yes
Sb3 Zn1 . . 2.667(7) yes
Sb3 Zn5 . . 2.729(8) yes
Sb3 Zn6 . . 2.701(8) yes
Sb3 Zn10 . 1_455 2.780(8) yes
Sb3 Zn15 . 1_455 2.802(10) yes
Sb3 Zn17 . . 2.734(8) yes
Sb4 Sb12 . . 3.945(6) yes
Sb4 In1 . 4_755 3.943(8) yes
Sb4 In3 . . 3.860(7) yes
Sb4 In4 . . 3.543(8) yes
Sb4 Zn3 . . 2.672(9) yes
Sb4 Zn8 . . 2.743(8) yes
Sb4 Zn9 . 4_755 2.734(9) yes
Sb4 Zn12 . 1_655 2.703(9) yes
Sb4 Zn13 . . 2.958(8) yes
Sb4 Zn14 . . 2.790(8) yes
Sb5 Sb11 . 4_755 3.996(6) yes
Sb5 In1 . 4_755 3.786(9) yes
Sb5 In2 . . 3.639(8) yes
Sb5 In4 . . 3.384(9) yes
Sb5 Zn2 . . 2.834(9) yes
Sb5 Zn3 . . 2.613(9) yes
Sb5 Zn7 . . 2.721(8) yes
Sb5 Zn11 . 4_755 3.914(9) yes
Sb5 Zn16 . 1_655 2.629(8) yes
Sb5 Zn18 . 2_664 2.633(10) yes
Sb6 In2 . 2_664 3.573(8) yes
Sb6 In2 . 4_745 3.436(8) yes
Sb6 Zn1 . . 2.666(9) yes
Sb6 Zn6 . 1_655 2.687(7) yes
Sb6 Zn6 . 3_555 2.693(8) yes
Sb6 Zn11 . . 2.800(8) yes
Sb6 Zn11 . 3_555 2.888(9) yes
Sb6 Zn18 . 3_556 2.859(10) yes
Sb7 In2 . 2_664 3.966(7) yes
Sb7 In3 . 1_455 3.628(8) yes
Sb7 Zn1 . . 2.742(8) yes
Sb7 Zn5 . . 2.737(7) yes
Sb7 Zn8 . 3_465 2.648(8) yes
Sb7 Zn9 . 2_664 2.826(9) yes
Sb7 Zn10 . . 2.872(8) yes
Sb7 Zn17 . 1_655 2.633(8) yes
Sb8 Sb9 . 2_664 3.952(7) yes
Sb8 In3 . 1_455 3.693(8) yes
Sb8 In3 . 3_365 3.740(8) yes
Sb8 Zn5 . . 2.653(8) yes
Sb8 Zn8 . 1_455 2.728(8) yes
Sb8 Zn8 . 3_365 2.763(7) yes
Sb8 Zn12 . 3_465 2.852(10) yes
Sb8 Zn14 . 1_455 2.740(8) yes
Sb8 Zn14 . 3_465 2.758(8) yes
Sb9 In1 . 1_655 3.567(8) yes
Sb9 In2 . . 3.867(7) yes
Sb9 In4 . 4_745 3.885(8) yes
Sb9 Zn2 . . 2.728(9) yes
Sb9 Zn5 . 2_665 2.765(8) yes
Sb9 Zn9 . . 2.756(8) yes
Sb9 Zn12 . 4_745 2.664(9) yes
Sb9 Zn16 . 1_655 2.945(8) yes
Sb9 Zn17 . 2_665 2.806(8) yes
Sb10 In1 . . 3.345(9) yes
Sb10 In3 . 1_455 3.816(8) yes
Sb10 In4 . 4_645 3.751(9) yes
Sb10 Zn2 . 1_455 2.608(9) yes
Sb10 Zn3 . 1_455 2.878(8) yes
Sb10 Zn4 . . 2.686(8) yes
Sb10 Zn10 . 1_455 3.879(8) yes
Sb10 Zn13 . 1_455 2.663(8) yes
Sb10 Zn15 . 1_455 2.662(10) yes
Sb11 In1 . . 3.590(8) yes
Sb11 In2 . 4_645 3.535(7) yes
Sb11 In4 . 4_645 3.768(8) yes
Sb11 Zn6 . . 2.699(8) yes
Sb11 Zn7 . 4_645 2.652(8) yes
Sb11 Zn11 . . 2.861(9) yes
Sb11 Zn15 . 1_455 2.671(9) yes
Sb11 Zn16 . 4_645 3.601(8) yes
Sb11 Zn18 . 3_556 2.659(9) yes
Sb12 In1 . 4_655 3.702(9) yes
Sb12 In3 . 1_455 3.735(8) yes
Sb12 In4 . . 3.518(9) yes
Sb12 Zn3 . 1_455 2.707(8) yes
Sb12 Zn4 . . 2.802(9) yes
Sb12 Zn7 . . 2.663(9) yes
Sb12 Zn12 . . 2.656(10) yes
Sb12 Zn13 . . 2.629(8) yes
In1 In4 . 4_645 3.562(9) yes
In1 In4 . 4_745 3.608(9) yes
In1 Zn3 . 4_745 3.576(11) yes
In1 Zn4 . . 3.340(11) yes
In1 Zn12 . 4_645 3.429(11) yes
In1 Zn15 . 1_455 3.983(10) yes
In1 Zn18 . 3_556 3.343(11) yes
In2 Zn1 . 2_665 3.599(9) yes
In2 Zn2 . . 3.667(10) yes
In2 Zn5 . 2_665 3.625(9) yes
In2 Zn6 . 4_655 3.216(9) yes
In2 Zn7 . . 3.452(10) yes
In2 Zn9 . . 3.724(10) yes
In2 Zn11 . 4_655 3.649(8) yes
In2 Zn11 . 4_755 3.792(8) yes
In2 Zn16 . 1_655 3.680(8) yes
In2 Zn17 . 2_665 3.551(8) yes
In3 Zn1 . 1_655 3.343(9) yes
In3 Zn3 . . 3.665(10) yes
In3 Zn4 . 1_655 3.418(10) yes
In3 Zn5 . 1_655 3.473(10) yes
In3 Zn8 . . 3.584(9) yes
In3 Zn10 . 1_655 3.471(9) yes
In3 Zn12 . 1_655 3.603(10) yes
In3 Zn13 . . 3.932(8) yes
In3 Zn14 . . 3.683(8) yes
In4 Zn2 . 4_755 3.558(11) yes
In4 Zn7 . . 3.448(10) yes
In4 Zn9 . 4_755 3.465(10) yes
In4 Zn15 . 4_755 3.375(10) yes
In4 Zn18 . 2_664 3.983(10) yes
Zn1 Zn5 . . 3.375(9) yes
Zn1 Zn10 . . 3.310(9) yes
Zn1 Zn18 . 3_556 3.096(11) yes
Zn2 Zn3 . . 3.692(10) yes
Zn2 Zn7 . . 2.807(10) yes
Zn2 Zn9 . . 3.322(11) yes
Zn2 Zn13 . . 3.954(10) yes
Zn2 Zn16 . 1_655 3.076(10) yes
Zn3 Zn4 . 1_655 2.869(10) yes
Zn3 Zn12 . 1_655 3.289(11) yes
Zn3 Zn13 . . 3.121(9) yes
Zn3 Zn16 . 1_655 3.960(10) yes
Zn4 Zn7 . . 3.594(10) yes
Zn4 Zn13 . . 3.560(9) yes
Zn5 Zn9 . 2_664 2.741(10) yes
Zn5 Zn12 . 3_465 3.779(11) yes
Zn5 Zn17 . . 3.090(9) yes
Zn6 Zn11 . . 3.205(9) yes
Zn6 Zn11 . 3_455 2.965(10) yes
Zn6 Zn15 . 1_455 3.126(11) yes
Zn6 Zn17 . . 3.644(9) yes
Zn7 Zn13 . . 3.998(10) yes
Zn7 Zn16 . . 3.538(9) yes
Zn8 Zn9 . 4_755 3.704(10) yes
Zn8 Zn10 . 3_565 3.631(10) yes
Zn8 Zn12 . 1_655 2.829(11) yes
Zn8 Zn14 . . 2.983(9) yes
Zn8 Zn14 . 3_565 2.904(9) yes
Zn10 Zn13 . . 2.572(9) yes
Zn10 Zn14 . . 2.585(9) yes
Zn10 Zn15 . . 2.914(11) yes
Zn10 Zn17 . 1_655 3.748(9) yes
Zn11 Zn16 . 4_645 2.614(10) yes
Zn11 Zn17 . 3_555 2.616(10) yes
Zn11 Zn18 . 3_556 2.934(11) yes
Zn13 Zn14 . . 2.514(9) yes
Zn13 Zn15 . . 3.686(11) yes
Zn15 Zn18 . 3_556 3.993(11) yes
Zn16 Zn17 . 2_565 2.528(9) yes
Zn16 Zn18 . 2_564 3.663(10) yes
